data_2213935
loop_
_publ_author_name
'Yathirajan, H.S.'
'Bindya, S.'
'Sarojini, B.K.'
'Narayana,  B.'
'Bolte, Michael'

_publ_section_title
;
 Ethyl
 2-(propionylamino)-4,5,6,7-tetrahydro-1-benzothiophene-3-carboxylate
;
_journal_coeditor_code RK2012
_journal_issue 6
_journal_name_full 'Acta Crystallographica Section E'
_journal_page_first o2949
_journal_page_last o2949
_journal_paper_doi 10.1107/S1600536807024282
_journal_volume 63
_journal_year 2007
_chemical_formula_iupac 'C14 H19 N O3 S'
_chemical_formula_moiety 'C14 H19 N O3 S'
_chemical_formula_sum 'C14 H19 N O3 S'
_chemical_formula_weight 281.37
_chemical_melting_point 353
_chemical_name_systematic
;
Ethyl 2-(propionylamino)-4,5,6,7-tetrahydro-1-benzothiophene-3-carboxylate
;
_space_group_IT_number 2
_symmetry_cell_setting triclinic
_symmetry_space_group_name_Hall '-P 1'
_symmetry_space_group_name_H-M 'P -1'
_atom_sites_solution_hydrogens geom
_atom_sites_solution_primary direct
_atom_sites_solution_secondary difmap
_audit_creation_method SHELXL97
_cell_angle_alpha 78.888(5)
_cell_angle_beta 75.363(4)
_cell_angle_gamma 74.078(4)
_cell_formula_units_Z 4
_cell_length_a 8.5746(4)
_cell_length_b 11.2010(6)
_cell_length_c 15.8831(8)
_cell_measurement_reflns_used 42668
_cell_measurement_temperature 173(2)
_cell_measurement_theta_max 27.8
_cell_measurement_theta_min 3.6
_cell_volume 1406.81(13)
_computing_cell_refinement X--Area
_computing_data_collection 'X--Area (Stoe & Cie, 2001)'
_computing_data_reduction X--Area
_computing_molecular_graphics 'XP in SHELXTL-Plus (Sheldrick, 1991)'
_computing_publication_material SHELXL97
_computing_structure_refinement 'SHELXL97 (Sheldrick, 1997)'
_computing_structure_solution 'SHELXS97 (Sheldrick, 1997)'
_diffrn_ambient_temperature 173(2)
_diffrn_measured_fraction_theta_full 0.997
_diffrn_measured_fraction_theta_max 0.992
_diffrn_measurement_device_type 'STOE IPDS II two-circle diffractometer'
_diffrn_measurement_method \w
_diffrn_radiation_monochromator graphite
_diffrn_radiation_source 'fine--focus sealed tube'
_diffrn_radiation_type MoK\a
_diffrn_radiation_wavelength 0.71073
_diffrn_reflns_av_R_equivalents 0.0393
_diffrn_reflns_av_sigmaI/netI 0.0194
_diffrn_reflns_limit_h_max 11
_diffrn_reflns_limit_h_min -11
_diffrn_reflns_limit_k_max 15
_diffrn_reflns_limit_k_min -14
_diffrn_reflns_limit_l_max 21
_diffrn_reflns_limit_l_min -21
_diffrn_reflns_number 43668
_diffrn_reflns_theta_full 25.00
_diffrn_reflns_theta_max 28.65
_diffrn_reflns_theta_min 3.51
_diffrn_standards_number 0
_exptl_absorpt_coefficient_mu 0.234
_exptl_absorpt_correction_T_max 0.9290
_exptl_absorpt_correction_T_min 0.9062
_exptl_absorpt_correction_type multi-scan
_exptl_absorpt_process_details 'MULABS (Spek, 2003; Blessing, 1995)'
_exptl_crystal_colour colourless
_exptl_crystal_density_diffrn 1.329
_exptl_crystal_density_method 'not measured'
_exptl_crystal_description block
_exptl_crystal_F_000 600
_exptl_crystal_size_max 0.43
_exptl_crystal_size_mid 0.37
_exptl_crystal_size_min 0.32
_refine_diff_density_max 0.508
_refine_diff_density_min -0.301
_refine_ls_extinction_method none
_refine_ls_goodness_of_fit_ref 1.057
_refine_ls_hydrogen_treatment mixed
_refine_ls_matrix_type full
_refine_ls_number_parameters 370
_refine_ls_number_reflns 7185
_refine_ls_number_restraints 0
_refine_ls_restrained_S_all 1.057
_refine_ls_R_factor_all 0.0402
_refine_ls_R_factor_gt 0.0344
_refine_ls_shift/su_max 0.001
_refine_ls_shift/su_mean 0.000
_refine_ls_structure_factor_coef Fsqd
_refine_ls_weighting_details 'calc w=1/[\s^2^(Fo^2^)+(0.0485P)^2^+0.3923P] where P=(Fo^2^+2Fc^2^)/3'
_refine_ls_weighting_scheme calc
_refine_ls_wR_factor_gt 0.0910
_refine_ls_wR_factor_ref 0.0940
_reflns_number_gt 6368
_reflns_number_total 7185
_reflns_threshold_expression I>2\s(I)
_cod_data_source_file rk2012.cif
_cod_data_source_block I
_cod_depositor_comments
;
The following automatic conversions were performed:
'_symmetry_cell_setting' value 'Triclinic' changed to 'triclinic'
according to '/home/saulius/struct/CIF-dictionaries/cif_core.dic'
dictionary named 'cif_core.dic' version 2.4.1 from 2010-06-29.

Automatic conversion script
Id: cif_fix_enum 1527 2010-12-29 10:47:43Z saulius 

The following automatic conversions were performed:

'_symmetry_cell_setting' value 'Triclinic' changed to 'triclinic'
according to /home/saulius/struct/CIF-dictionaries/cif_core.dic
dictionary named 'cif_core.dic' version 2.4.1 from 2010-06-29.

Automatic conversion script
Id: cif_fix_values 1715 2011-07-08 13:25:40Z adriana 
;
_cod_database_code 2213935
_cod_database_fobs_code 2213935

loop_
_symmetry_equiv_pos_as_xyz
'x, y, z'
'-x, -y, -z'

loop_
_atom_site_type_symbol
_atom_site_label
_atom_site_fract_x
_atom_site_fract_y
_atom_site_fract_z
_atom_site_U_iso_or_equiv
_atom_site_adp_type
_atom_site_calc_flag
_atom_site_refinement_flags
_atom_site_occupancy
_atom_site_disorder_assembly
_atom_site_disorder_group
S S1 0.15558(4) 0.56091(3) 0.126108(17) 0.02536(8) Uani d . 1 . .
C C2 0.16267(14) 0.56701(11) 0.23282(7) 0.0243(2) Uani d . 1 . .
C C3 0.06318(14) 0.67684(10) 0.26405(7) 0.0230(2) Uani d . 1 . .
C C4 -0.01899(14) 0.75970(10) 0.19772(7) 0.0222(2) Uani d . 1 . .
C C5 0.01834(14) 0.70767(11) 0.12156(7) 0.0237(2) Uani d . 1 . .
C C6 -0.04590(16) 0.76676(11) 0.03980(8) 0.0288(2) Uani d . 1 . .
H H6A -0.0846 0.7051 0.0182 0.035 Uiso calc R 1 . .
H H6B 0.0444 0.7929 -0.0066 0.035 Uiso calc R 1 . .
C C7 -0.18829(18) 0.87996(13) 0.05944(9) 0.0363(3) Uani d . 1 . .
H H7A -0.2099 0.9312 0.0035 0.044 Uiso calc R 1 . .
H H7B -0.2898 0.8514 0.0907 0.044 Uiso calc R 1 . .
C C8 -0.1504(2) 0.95968(13) 0.11503(9) 0.0398(3) Uani d . 1 . .
H H8A -0.2419 1.0357 0.1225 0.048 Uiso calc R 1 . .
H H8B -0.0475 0.9867 0.0843 0.048 Uiso calc R 1 . .
C C9 -0.12879(16) 0.88911(11) 0.20526(8) 0.0277(2) Uani d . 1 . .
H H9A -0.0793 0.9361 0.2340 0.033 Uiso calc R 1 . .
H H9B -0.2387 0.8830 0.2424 0.033 Uiso calc R 1 . .
N N21 0.25877(13) 0.47144(10) 0.28096(7) 0.0291(2) Uani d . 1 . .
H H21 0.245(2) 0.4852(16) 0.3355(12) 0.043(5) Uiso d . 1 . .
C C21 0.36469(16) 0.36579(12) 0.25001(8) 0.0291(2) Uani d . 1 . .
O O21 0.38178(13) 0.34543(10) 0.17491(6) 0.0405(2) Uani d . 1 . .
C C22 0.45589(18) 0.27957(13) 0.31725(9) 0.0371(3) Uani d . 1 . .
H H22A 0.3753 0.2436 0.3647 0.045 Uiso calc R 1 . .
H H22B 0.5059 0.3291 0.3438 0.045 Uiso calc R 1 . .
C C23 0.5913(2) 0.17375(15) 0.27818(11) 0.0476(4) Uani d . 1 . .
H H23D 0.6462 0.1210 0.3242 0.071 Uiso calc R 1 . .
H H23E 0.6729 0.2087 0.2320 0.071 Uiso calc R 1 . .
H H23F 0.5423 0.1231 0.2530 0.071 Uiso calc R 1 . .
O O31 0.11664(13) 0.61778(9) 0.40865(6) 0.0360(2) Uani d . 1 . .
C C31 0.04853(15) 0.69525(11) 0.35531(7) 0.0253(2) Uani d . 1 . .
O O32 -0.04810(11) 0.80677(8) 0.37599(5) 0.02900(19) Uani d . 1 . .
C C33 -0.06552(17) 0.82922(12) 0.46596(8) 0.0312(3) Uani d . 1 . .
H H33A 0.0440 0.8272 0.4768 0.037 Uiso calc R 1 . .
H H33B -0.1118 0.7638 0.5083 0.037 Uiso calc R 1 . .
C C34 -0.1811(2) 0.95633(14) 0.47668(10) 0.0449(4) Uani d . 1 . .
H H34A -0.1950 0.9745 0.5364 0.067 Uiso calc R 1 . .
H H34B -0.2891 0.9570 0.4662 0.067 Uiso calc R 1 . .
H H34C -0.1341 1.0202 0.4344 0.067 Uiso calc R 1 . .
S S1A 0.85238(4) 0.40867(3) 0.378490(18) 0.02823(8) Uani d . 1 . .
C C2A 0.84650(15) 0.40766(11) 0.27082(7) 0.0248(2) Uani d . 1 . .
C C3A 0.73074(14) 0.50898(11) 0.24008(7) 0.0240(2) Uani d . 1 . .
C C4A 0.64458(14) 0.59055(11) 0.30668(7) 0.0234(2) Uani d . 1 A .
C C5A 0.69911(15) 0.54767(11) 0.38350(7) 0.0248(2) Uani d . 1 A .
C C6A 0.64157(17) 0.61157(12) 0.46500(8) 0.0307(3) Uani d . 1 . .
H H6C 0.7379 0.6080 0.4899 0.037 Uiso calc PR 0.612(5) A 1
H H6D 0.5645 0.5684 0.5097 0.037 Uiso calc PR 0.612(5) A 1
H H6E 0.7252 0.6547 0.4693 0.037 Uiso calc PR 0.388(5) A 2
H H6F 0.6265 0.5490 0.5178 0.037 Uiso calc PR 0.388(5) A 2
C C7A 0.5534(3) 0.7485(2) 0.44090(15) 0.0315(6) Uani d P 0.612(5) A 1
H H7A1 0.4989 0.7883 0.4948 0.038 Uiso calc PR 0.612(5) A 1
H H7A2 0.6346 0.7957 0.4045 0.038 Uiso calc PR 0.612(5) A 1
C C8A 0.4241(3) 0.7499(3) 0.38978(16) 0.0310(6) Uani d P 0.612(5) A 1
H H8A1 0.3517 0.8353 0.3829 0.037 Uiso calc PR 0.612(5) A 1
H H8A2 0.3538 0.6921 0.4227 0.037 Uiso calc PR 0.612(5) A 1
C C7' 0.4708(6) 0.7100(4) 0.4588(2) 0.0325(10) Uani d P 0.388(5) A 2
H H7'1 0.3827 0.6656 0.4645 0.039 Uiso calc PR 0.388(5) A 2
H H7'2 0.4381 0.7622 0.5069 0.039 Uiso calc PR 0.388(5) A 2
C C8' 0.4914(7) 0.7921(4) 0.3708(2) 0.0353(11) Uani d P 0.388(5) A 2
H H8'1 0.5908 0.8260 0.3607 0.042 Uiso calc PR 0.388(5) A 2
H H8'2 0.3931 0.8633 0.3695 0.042 Uiso calc PR 0.388(5) A 2
C C9A 0.51108(16) 0.70908(12) 0.29782(8) 0.0314(3) Uani d . 1 . .
H H9C 0.4284 0.6950 0.2695 0.038 Uiso calc PR 0.612(5) A 1
H H9D 0.5606 0.7764 0.2602 0.038 Uiso calc PR 0.612(5) A 1
H H9E 0.4044 0.6875 0.3026 0.038 Uiso calc PR 0.388(5) A 2
H H9F 0.5394 0.7572 0.2392 0.038 Uiso calc PR 0.388(5) A 2
N N21A 0.94887(13) 0.31478(10) 0.22147(7) 0.0278(2) Uani d . 1 . .
H H21A 0.936(2) 0.3277(17) 0.1651(13) 0.048(5) Uiso d . 1 . .
C C21A 1.06336(16) 0.21330(11) 0.25016(8) 0.0293(2) Uani d . 1 . .
O O21A 1.08301(14) 0.19337(9) 0.32565(6) 0.0418(2) Uani d . 1 . .
C C22A 1.16166(19) 0.13158(12) 0.17983(9) 0.0365(3) Uani d . 1 . .
H H22C 1.2386 0.1768 0.1369 0.044 Uiso calc R 1 . .
H H22D 1.0843 0.1167 0.1483 0.044 Uiso calc R 1 . .
C C23A 1.2609(2) 0.00611(14) 0.21596(11) 0.0470(4) Uani d . 1 . .
H H23A 1.3219 -0.0423 0.1676 0.071 Uiso calc R 1 . .
H H23B 1.1854 -0.0403 0.2574 0.071 Uiso calc R 1 . .
H H23C 1.3396 0.0200 0.2462 0.071 Uiso calc R 1 . .
C C31A 0.71044(15) 0.52428(11) 0.14876(8) 0.0267(2) Uani d . 1 . .
O O31A 0.78895(13) 0.45064(9) 0.09632(6) 0.0388(2) Uani d . 1 . .
O O32A 0.59646(11) 0.62749(8) 0.12746(5) 0.02721(18) Uani d . 1 . .
C C33A 0.56826(16) 0.64382(12) 0.03856(8) 0.0303(3) Uani d . 1 . .
H H33C 0.5240 0.5745 0.0312 0.036 Uiso calc R 1 . .
H H33D 0.6738 0.6437 -0.0050 0.036 Uiso calc R 1 . .
C C34A 0.44487(17) 0.76753(13) 0.02499(9) 0.0357(3) Uani d . 1 . .
H H34D 0.4237 0.7808 -0.0343 0.054 Uiso calc R 1 . .
H H34E 0.4900 0.8355 0.0323 0.054 Uiso calc R 1 . .
H H34F 0.3408 0.7665 0.0682 0.054 Uiso calc R 1 . .

loop_
_atom_site_aniso_label
_atom_site_aniso_U_11
_atom_site_aniso_U_22
_atom_site_aniso_U_33
_atom_site_aniso_U_12
_atom_site_aniso_U_13
_atom_site_aniso_U_23
S1 0.03213(15) 0.02470(14) 0.01692(12) -0.00072(11) -0.00530(10) -0.00588(10)
C2 0.0282(5) 0.0246(5) 0.0180(5) -0.0015(4) -0.0059(4) -0.0036(4)
C3 0.0270(5) 0.0239(5) 0.0165(5) -0.0018(4) -0.0054(4) -0.0042(4)
C4 0.0257(5) 0.0227(5) 0.0175(5) -0.0043(4) -0.0051(4) -0.0025(4)
C5 0.0275(5) 0.0241(5) 0.0185(5) -0.0038(4) -0.0059(4) -0.0026(4)
C6 0.0373(6) 0.0283(6) 0.0205(5) -0.0033(5) -0.0107(5) -0.0029(4)
C7 0.0429(7) 0.0373(7) 0.0265(6) 0.0027(6) -0.0164(5) -0.0051(5)
C8 0.0572(9) 0.0300(6) 0.0275(6) 0.0044(6) -0.0166(6) -0.0038(5)
C9 0.0335(6) 0.0248(5) 0.0217(5) 0.0008(5) -0.0082(4) -0.0038(4)
N21 0.0362(5) 0.0276(5) 0.0183(4) 0.0052(4) -0.0082(4) -0.0062(4)
C21 0.0322(6) 0.0283(6) 0.0223(5) 0.0023(5) -0.0058(4) -0.0062(4)
O21 0.0515(6) 0.0386(5) 0.0240(4) 0.0091(4) -0.0101(4) -0.0123(4)
C22 0.0426(7) 0.0338(7) 0.0266(6) 0.0095(5) -0.0111(5) -0.0062(5)
C23 0.0478(8) 0.0380(7) 0.0508(9) 0.0141(6) -0.0188(7) -0.0152(7)
O31 0.0490(5) 0.0327(5) 0.0213(4) 0.0082(4) -0.0149(4) -0.0076(3)
C31 0.0296(5) 0.0255(5) 0.0190(5) -0.0007(4) -0.0062(4) -0.0056(4)
O32 0.0388(5) 0.0273(4) 0.0178(4) 0.0035(3) -0.0093(3) -0.0078(3)
C33 0.0423(7) 0.0305(6) 0.0189(5) 0.0019(5) -0.0095(5) -0.0101(4)
C34 0.0609(9) 0.0360(7) 0.0327(7) 0.0115(7) -0.0171(7) -0.0167(6)
S1A 0.03550(16) 0.02789(15) 0.01688(13) 0.00213(11) -0.00784(11) -0.00349(10)
C2A 0.0297(5) 0.0246(5) 0.0181(5) -0.0025(4) -0.0051(4) -0.0037(4)
C3A 0.0274(5) 0.0251(5) 0.0176(5) -0.0015(4) -0.0054(4) -0.0046(4)
C4A 0.0258(5) 0.0254(5) 0.0185(5) -0.0036(4) -0.0045(4) -0.0053(4)
C5A 0.0283(5) 0.0261(5) 0.0178(5) -0.0031(4) -0.0039(4) -0.0044(4)
C6A 0.0394(6) 0.0306(6) 0.0188(5) 0.0002(5) -0.0073(5) -0.0063(4)
C7A 0.0403(14) 0.0289(11) 0.0244(10) -0.0014(10) -0.0091(9) -0.0087(8)
C8A 0.0316(12) 0.0318(12) 0.0255(10) 0.0024(9) -0.0056(9) -0.0094(9)
C7' 0.042(2) 0.0312(18) 0.0179(14) -0.0002(16) -0.0025(13) -0.0055(12)
C8' 0.050(3) 0.0279(18) 0.0217(16) 0.0022(17) -0.0059(16) -0.0068(13)
C9A 0.0357(6) 0.0326(6) 0.0225(5) 0.0051(5) -0.0098(5) -0.0095(5)
N21A 0.0354(5) 0.0255(5) 0.0187(4) 0.0023(4) -0.0076(4) -0.0052(4)
C21A 0.0382(6) 0.0242(5) 0.0229(5) -0.0009(5) -0.0087(5) -0.0036(4)
O21A 0.0579(6) 0.0366(5) 0.0238(4) 0.0084(4) -0.0157(4) -0.0059(4)
C22A 0.0498(8) 0.0273(6) 0.0272(6) 0.0070(5) -0.0129(5) -0.0087(5)
C23A 0.0562(9) 0.0312(7) 0.0501(9) 0.0127(6) -0.0241(7) -0.0133(6)
C31A 0.0307(6) 0.0278(6) 0.0207(5) -0.0013(4) -0.0082(4) -0.0054(4)
O31A 0.0484(6) 0.0381(5) 0.0242(4) 0.0118(4) -0.0145(4) -0.0134(4)
O32A 0.0331(4) 0.0282(4) 0.0191(4) 0.0016(3) -0.0102(3) -0.0067(3)
C33A 0.0360(6) 0.0338(6) 0.0211(5) 0.0016(5) -0.0136(5) -0.0082(5)
C34A 0.0378(7) 0.0366(7) 0.0323(6) 0.0022(5) -0.0173(5) -0.0065(5)

loop_
_atom_type_symbol
_atom_type_description
_atom_type_scat_dispersion_real
_atom_type_scat_dispersion_imag
_atom_type_scat_source
C C 0.0033 0.0016 'International Tables Vol C Tables 4.2.6.8 and 6.1.1.4'
H H 0.0000 0.0000 'International Tables Vol C Tables 4.2.6.8 and 6.1.1.4'
N N 0.0061 0.0033 'International Tables Vol C Tables 4.2.6.8 and 6.1.1.4'
O O 0.0106 0.0060 'International Tables Vol C Tables 4.2.6.8 and 6.1.1.4'
S S 0.1246 0.1234 'International Tables Vol C Tables 4.2.6.8 and 6.1.1.4'

loop_
_geom_angle_atom_site_label_1
_geom_angle_atom_site_label_2
_geom_angle_atom_site_label_3
_geom_angle
C2 S1 C5 90.87(5)
N21 C2 C3 124.53(10)
N21 C2 S1 122.72(9)
C3 C2 S1 112.75(8)
C2 C3 C4 111.59(10)
C2 C3 C31 120.03(10)
C4 C3 C31 128.36(10)
C5 C4 C3 111.66(10)
C5 C4 C9 121.17(10)
C3 C4 C9 127.15(10)
C4 C5 C6 125.97(10)
C4 C5 S1 113.11(8)
C6 C5 S1 120.92(8)
C5 C6 C7 109.80(10)
C5 C6 H6A 109.7
C7 C6 H6A 109.7
C5 C6 H6B 109.7
C7 C6 H6B 109.7
H6A C6 H6B 108.2
C8 C7 C6 111.64(11)
C8 C7 H7A 109.3
C6 C7 H7A 109.3
C8 C7 H7B 109.3
C6 C7 H7B 109.3
H7A C7 H7B 108.0
C7 C8 C9 112.01(12)
C7 C8 H8A 109.2
C9 C8 H8A 109.2
C7 C8 H8B 109.2
C9 C8 H8B 109.2
H8A C8 H8B 107.9
C4 C9 C8 111.02(10)
C4 C9 H9A 109.4
C8 C9 H9A 109.4
C4 C9 H9B 109.4
C8 C9 H9B 109.4
H9A C9 H9B 108.0
C21 N21 C2 125.52(10)
C21 N21 H21 121.9(11)
C2 N21 H21 112.6(11)
O21 C21 N21 121.98(11)
O21 C21 C22 124.46(11)
N21 C21 C22 113.57(10)
C21 C22 C23 112.79(11)
C21 C22 H22A 109.0
C23 C22 H22A 109.0
C21 C22 H22B 109.0
C23 C22 H22B 109.0
H22A C22 H22B 107.8
C22 C23 H23D 109.5
C22 C23 H23E 109.5
H23D C23 H23E 109.5
C22 C23 H23F 109.5
H23D C23 H23F 109.5
H23E C23 H23F 109.5
O31 C31 O32 121.97(10)
O31 C31 C3 124.32(11)
O32 C31 C3 113.70(10)
C31 O32 C33 115.53(9)
O32 C33 C34 107.40(10)
O32 C33 H33A 110.2
C34 C33 H33A 110.2
O32 C33 H33B 110.2
C34 C33 H33B 110.2
H33A C33 H33B 108.5
C33 C34 H34A 109.5
C33 C34 H34B 109.5
H34A C34 H34B 109.5
C33 C34 H34C 109.5
H34A C34 H34C 109.5
H34B C34 H34C 109.5
C2A S1A C5A 90.98(5)
C3A C2A N21A 124.70(10)
C3A C2A S1A 112.64(8)
N21A C2A S1A 122.66(9)
C2A C3A C4A 111.75(10)
C2A C3A C31A 120.08(10)
C4A C3A C31A 128.15(10)
C5A C4A C3A 111.69(10)
C5A C4A C9A 121.16(10)
C3A C4A C9A 127.15(10)
C4A C5A C6A 125.90(11)
C4A C5A S1A 112.94(8)
C6A C5A S1A 121.13(9)
C5A C6A C7A 108.91(11)
C5A C6A C7' 108.06(15)
C5A C6A H6C 109.9
C7A C6A H6C 109.9
C7' C6A H6C 134.9
C5A C6A H6D 109.9
C7A C6A H6D 109.9
H6C C6A H6D 108.3
C5A C6A H6E 110.1
C7' C6A H6E 110.1
C5A C6A H6F 110.1
C7' C6A H6F 110.1
H6E C6A H6F 108.4
C8A C7A C6A 108.0(2)
C8A C7A H7A1 110.1
C6A C7A H7A1 110.1
C8A C7A H7A2 110.1
C6A C7A H7A2 110.1
H7A1 C7A H7A2 108.4
C7A C8A C9A 110.2(2)
C7A C8A H8A1 109.6
C9A C8A H8A1 109.6
C7A C8A H8A2 109.6
C9A C8A H8A2 109.6
H8A1 C8A H8A2 108.1
C8' C7' C6A 108.8(3)
C8' C7' H7'1 109.9
C6A C7' H7'1 109.9
C8' C7' H7'2 109.9
C6A C7' H7'2 109.9
H7'1 C7' H7'2 108.3
C7' C8' C9A 107.7(4)
C7' C8' H8'1 110.2
C9A C8' H8'1 110.2
C7' C8' H8'2 110.2
C9A C8' H8'2 110.2
H8'1 C8' H8'2 108.5
C4A C9A C8A 110.12(12)
C4A C9A C8' 111.15(17)
C4A C9A H9C 109.6
C8A C9A H9C 109.6
C8' C9A H9C 131.3
C4A C9A H9D 109.6
C8A C9A H9D 109.6
H9C C9A H9D 108.2
C4A C9A H9E 109.4
C8' C9A H9E 109.4
C4A C9A H9F 109.4
C8' C9A H9F 109.4
H9E C9A H9F 108.0
C21A N21A C2A 126.02(10)
C21A N21A H21A 120.6(12)
C2A N21A H21A 113.4(12)
O21A C21A N21A 122.00(11)
O21A C21A C22A 124.30(11)
N21A C21A C22A 113.70(10)
C21A C22A C23A 113.24(11)
C21A C22A H22C 108.9
C23A C22A H22C 108.9
C21A C22A H22D 108.9
C23A C22A H22D 108.9
H22C C22A H22D 107.7
C22A C23A H23A 109.5
C22A C23A H23B 109.5
H23A C23A H23B 109.5
C22A C23A H23C 109.5
H23A C23A H23C 109.5
H23B C23A H23C 109.5
O31A C31A O32A 122.25(10)
O31A C31A C3A 124.05(11)
O32A C31A C3A 113.70(10)
C31A O32A C33A 115.44(9)
O32A C33A C34A 107.80(10)
O32A C33A H33C 110.1
C34A C33A H33C 110.1
O32A C33A H33D 110.1
C34A C33A H33D 110.1
H33C C33A H33D 108.5
C33A C34A H34D 109.5
C33A C34A H34E 109.5
H34D C34A H34E 109.5
C33A C34A H34F 109.5
H34D C34A H34F 109.5
H34E C34A H34F 109.5

loop_
_geom_bond_atom_site_label_1
_geom_bond_atom_site_label_2
_geom_bond_distance
S1 C2 1.7263(11)
S1 C5 1.7401(12)
C2 N21 1.3888(15)
C2 C3 1.3903(15)
C3 C4 1.4517(15)
C3 C31 1.4725(15)
C4 C5 1.3707(15)
C4 C9 1.5044(15)
C5 C6 1.5027(15)
C6 C7 1.5187(18)
C6 H6A 0.9900
C6 H6B 0.9900
C7 C8 1.513(2)
C7 H7A 0.9900
C7 H7B 0.9900
C8 C9 1.5265(17)
C8 H8A 0.9900
C8 H8B 0.9900
C9 H9A 0.9900
C9 H9B 0.9900
N21 C21 1.3696(15)
N21 H21 0.882(19)
C21 O21 1.2226(15)
C21 C22 1.5150(17)
C22 C23 1.5174(18)
C22 H22A 0.9900
C22 H22B 0.9900
C23 H23D 0.9800
C23 H23E 0.9800
C23 H23F 0.9800
O31 C31 1.2249(14)
C31 O32 1.3444(14)
O32 C33 1.4621(13)
C33 C34 1.5073(18)
C33 H33A 0.9900
C33 H33B 0.9900
C34 H34A 0.9800
C34 H34B 0.9800
C34 H34C 0.9800
S1A C2A 1.7259(11)
S1A C5A 1.7406(12)
C2A C3A 1.3874(15)
C2A N21A 1.3902(15)
C3A C4A 1.4514(15)
C3A C31A 1.4761(15)
C4A C5A 1.3702(15)
C4A C9A 1.5061(16)
C5A C6A 1.5073(16)
C6A C7A 1.534(2)
C6A C7' 1.586(4)
C6A H6C 0.9900
C6A H6D 0.9900
C6A H6E 0.9900
C6A H6F 0.9900
C7A C8A 1.526(4)
C7A H7A1 0.9900
C7A H7A2 0.9900
C8A C9A 1.555(2)
C8A H8A1 0.9900
C8A H8A2 0.9900
C7' C8' 1.516(6)
C7' H7'1 0.9900
C7' H7'2 0.9900
C8' C9A 1.571(4)
C8' H8'1 0.9900
C8' H8'2 0.9900
C9A H9C 0.9900
C9A H9D 0.9900
C9A H9E 0.9900
C9A H9F 0.9900
N21A C21A 1.3703(15)
N21A H21A 0.91(2)
C21A O21A 1.2223(15)
C21A C22A 1.5136(17)
C22A C23A 1.5194(18)
C22A H22C 0.9900
C22A H22D 0.9900
C23A H23A 0.9800
C23A H23B 0.9800
C23A H23C 0.9800
C31A O31A 1.2265(15)
C31A O32A 1.3426(14)
O32A C33A 1.4609(13)
C33A C34A 1.5105(17)
C33A H33C 0.9900
C33A H33D 0.9900
C34A H34D 0.9800
C34A H34E 0.9800
C34A H34F 0.9800

loop_
_geom_hbond_atom_site_label_D
_geom_hbond_atom_site_label_H
_geom_hbond_atom_site_label_A
_geom_hbond_distance_DH
_geom_hbond_distance_HA
_geom_hbond_distance_DA
_geom_hbond_angle_DHA
N21 H21 O31 0.882(19) 1.971(18) 2.6872(13) 137.3(15)
N21A H21A O31A 0.91(2) 1.960(19) 2.6859(14) 135.6(16)

loop_
_geom_torsion_atom_site_label_1
_geom_torsion_atom_site_label_2
_geom_torsion_atom_site_label_3
_geom_torsion_atom_site_label_4
_geom_torsion
C5 S1 C2 N21 -179.53(11)
C5 S1 C2 C3 0.31(10)
N21 C2 C3 C4 178.68(11)
S1 C2 C3 C4 -1.15(13)
N21 C2 C3 C31 -2.91(19)
S1 C2 C3 C31 177.26(9)
C2 C3 C4 C5 1.64(14)
C31 C3 C4 C5 -176.59(12)
C2 C3 C4 C9 -176.55(11)
C31 C3 C4 C9 5.2(2)
C3 C4 C5 C6 179.49(11)
C9 C4 C5 C6 -2.19(19)
C3 C4 C5 S1 -1.43(13)
C9 C4 C5 S1 176.89(9)
C2 S1 C5 C4 0.67(10)
C2 S1 C5 C6 179.80(10)
C4 C5 C6 C7 -12.61(17)
S1 C5 C6 C7 168.38(9)
C5 C6 C7 C8 43.83(16)
C6 C7 C8 C9 -63.31(16)
C5 C4 C9 C8 -14.42(17)
C3 C4 C9 C8 163.61(12)
C7 C8 C9 C4 46.10(16)
C3 C2 N21 C21 -176.11(12)
S1 C2 N21 C21 3.70(19)
C2 N21 C21 O21 -1.2(2)
C2 N21 C21 C22 178.67(12)
O21 C21 C22 C23 8.7(2)
N21 C21 C22 C23 -171.16(13)
C2 C3 C31 O31 -1.6(2)
C4 C3 C31 O31 176.48(12)
C2 C3 C31 O32 178.38(11)
C4 C3 C31 O32 -3.51(18)
O31 C31 O32 C33 0.26(18)
C3 C31 O32 C33 -179.74(10)
C31 O32 C33 C34 -178.46(12)
C5A S1A C2A C3A -0.56(10)
C5A S1A C2A N21A 178.99(11)
N21A C2A C3A C4A -179.22(11)
S1A C2A C3A C4A 0.32(13)
N21A C2A C3A C31A -0.43(19)
S1A C2A C3A C31A 179.11(9)
C2A C3A C4A C5A 0.19(15)
C31A C3A C4A C5A -178.48(12)
C2A C3A C4A C9A -179.95(12)
C31A C3A C4A C9A 1.4(2)
C3A C4A C5A C6A 177.54(12)
C9A C4A C5A C6A -2.33(19)
C3A C4A C5A S1A -0.62(13)
C9A C4A C5A S1A 179.51(9)
C2A S1A C5A C4A 0.68(10)
C2A S1A C5A C6A -177.58(11)
C4A C5A C6A C7A -16.7(2)
S1A C5A C6A C7A 161.29(15)
C4A C5A C6A C7' 18.1(3)
S1A C5A C6A C7' -163.9(2)
C5A C6A C7A C8A 50.6(3)
C7' C6A C7A C8A -43.6(3)
C6A C7A C8A C9A -69.6(3)
C5A C6A C7' C8' -51.3(4)
C7A C6A C7' C8' 45.8(3)
C6A C7' C8' C9A 69.7(5)
C5A C4A C9A C8A -13.5(2)
C3A C4A C9A C8A 166.65(17)
C5A C4A C9A C8' 18.6(3)
C3A C4A C9A C8' -161.3(3)
C7A C8A C9A C4A 48.8(3)
C7A C8A C9A C8' -48.9(3)
C7' C8' C9A C4A -51.7(4)
C7' C8' C9A C8A 42.1(3)
C3A C2A N21A C21A -179.51(12)
S1A C2A N21A C21A 0.99(18)
C2A N21A C21A O21A 2.0(2)
C2A N21A C21A C22A -177.37(12)
O21A C21A C22A C23A 13.0(2)
N21A C21A C22A C23A -167.74(13)
C2A C3A C31A O31A 1.3(2)
C4A C3A C31A O31A 179.83(13)
C2A C3A C31A O32A -178.83(11)
C4A C3A C31A O32A -0.25(18)
O31A C31A O32A C33A 2.02(18)
C3A C31A O32A C33A -177.89(10)
C31A O32A C33A C34A -176.70(11)
